data_1511986
loop_
_publ_author_name
'Sikora, Magdalena'
'Katrusiak, Andrzej'

_publ_section_title
;
 Pressure-Controlled Neutral--Ionic Transition and Disordering of
 NH&#x00B7;&#x00B7;&#x00B7;N Hydrogen Bonds in Pyrazole
;
_journal_issue 20
_journal_name_full 'The Journal of Physical Chemistry C'
_journal_page_first 10661
_journal_paper_doi 10.1021/jp401389v
_journal_volume 117
_journal_year 2013
_chemical_formula_moiety 'C3 H4 N2'
_chemical_formula_sum 'C3 H4 N2'
_chemical_formula_weight 68.08
_chemical_melting_point 341
_chemical_name_common pyrazole
_chemical_name_systematic
; 
pyrazole 
;
_space_group_IT_number 60
_symmetry_cell_setting orthorhombic
_symmetry_space_group_name_Hall '-P 2bc 2n'
_symmetry_space_group_name_H-M 'P n a b'
_atom_sites_solution_hydrogens geom
_atom_sites_solution_primary direct
_atom_sites_solution_secondary difmap
_audit_creation_method SHELXL-97
_cell_angle_alpha 90.00
_cell_angle_beta 90.00
_cell_angle_gamma 90.00
_cell_formula_units_Z 8
_cell_length_a 6.749(3)
_cell_length_b 12.599(6)
_cell_length_c 8.191(4)
_cell_measurement_reflns_used 177
_cell_measurement_temperature 296(2)
_cell_measurement_theta_max 26.40
_cell_measurement_theta_min 2.97
_cell_volume 696.5(6)
_computing_cell_refinement 'CrysAlisRED (Oxford Diffraction, 2004)'
_computing_data_collection 'CrysAlisCCD (Oxford Diffraction, 2004)'
_computing_data_reduction 'CrysAlisRED (Oxford Diffraction, 2004); REDSHABS (Katrusiak, A.  2003)'
_computing_molecular_graphics 'Mercury (Macrae et al., 2008))'
_computing_publication_material 'SHELXL--97 (Sheldrick, 1997)'
_computing_structure_refinement 'SHELXL--97 (Sheldrick, 1997)'
_computing_structure_solution 'SHELXS--97 (Sheldrick, 1997)'
_diffrn_ambient_environment 'diamond-anvil cell'
_diffrn_ambient_pressure 480000
_diffrn_ambient_temperature 296(2)
_diffrn_measured_fraction_theta_full 0.245
_diffrn_measured_fraction_theta_max 0.245
_diffrn_measurement_device_type 'KM-4 CCD'
_diffrn_measurement_method '\f- and \w-scans'
_diffrn_radiation_monochromator graphite
_diffrn_radiation_source 'fine-focus sealed tube'
_diffrn_radiation_type MoK\a
_diffrn_radiation_wavelength 0.71073
_diffrn_reflns_av_R_equivalents 0.0514
_diffrn_reflns_av_sigmaI/netI 0.0198
_diffrn_reflns_limit_h_max 8
_diffrn_reflns_limit_h_min -8
_diffrn_reflns_limit_k_max 12
_diffrn_reflns_limit_k_min -12
_diffrn_reflns_limit_l_max 6
_diffrn_reflns_limit_l_min -6
_diffrn_reflns_number 2069
_diffrn_reflns_theta_full 26.40
_diffrn_reflns_theta_max 26.40
_diffrn_reflns_theta_min 2.97
_exptl_absorpt_coefficient_mu 0.088
_exptl_absorpt_correction_T_max 0.963
_exptl_absorpt_correction_T_min 0.688
_exptl_absorpt_correction_type integration
_exptl_absorpt_process_details
; 
 Correction for absorption of the diamond-anvil cell and the sample 
 were made using program REDSHABS (Katrusiak, A. (2003) REDSHABS. Adam
 Mickiewicz University Pozna\'n; Katrusiak, A. (2004) Z. Kristallogr.
 219, 461-467).
;
_exptl_crystal_colour colourless
_exptl_crystal_density_diffrn 1.299
_exptl_crystal_density_method 'not measured'
_exptl_crystal_description dipyramidal
_exptl_crystal_F_000 288
_exptl_crystal_size_max 0.49
_exptl_crystal_size_mid 0.49
_exptl_crystal_size_min 0.49
_refine_diff_density_max 0.129
_refine_diff_density_min -0.138
_refine_diff_density_rms 0.039
_refine_ls_extinction_method none
_refine_ls_goodness_of_fit_ref 1.248
_refine_ls_hydrogen_treatment constr
_refine_ls_matrix_type full
_refine_ls_number_parameters 46
_refine_ls_number_reflns 177
_refine_ls_number_restraints 31
_refine_ls_restrained_S_all 1.164
_refine_ls_R_factor_all 0.0654
_refine_ls_R_factor_gt 0.0580
_refine_ls_shift/su_max 0.000
_refine_ls_shift/su_mean 0.000
_refine_ls_structure_factor_coef Fsqd
_refine_ls_weighting_details 'calc w=1/[\s^2^(Fo^2^)+(0.0521P)^2^+0.6577P] where P=(Fo^2^+2Fc^2^)/3'
_refine_ls_weighting_scheme calc
_refine_ls_wR_factor_gt 0.1347
_refine_ls_wR_factor_ref 0.1384
_reflns_number_gt 160
_reflns_number_total 177
_reflns_threshold_expression >2sigma(I)
_cod_data_source_file jp401389v_si_002.cif
_cod_data_source_block pyrazole_0.48GPa
_cod_depositor_comments
;
The following automatic conversions were performed:
'_atom_site_symetry_multiplicity' tag replaced with
'_atom_site_symmetry_multiplicity'.

Automatic conversion script
Id: cif_correct_tags 1440 2010-10-19 06:21:57Z saulius 
;
_cod_database_code 1511986

loop_
_symmetry_equiv_pos_as_xyz
'x, y, z'
'-x+1/2, y+1/2, z+1/2'
'x+1/2, -y, z'
'x, y+1/2, -z+1/2'
'-x, -y, -z'
'x-1/2, -y-1/2, -z-1/2'
'-x-1/2, y, -z'
'-x, -y-1/2, z-1/2'

loop_
_atom_site_label
_atom_site_type_symbol
_atom_site_fract_x
_atom_site_fract_y
_atom_site_fract_z
_atom_site_U_iso_or_equiv
_atom_site_adp_type
_atom_site_occupancy
_atom_site_symmetry_multiplicity
_atom_site_calc_flag
_atom_site_refinement_flags
N1 N -0.0062(7) 0.5693(4) 0.6423(7) 0.0502(18) Uani 1 1 d U
H1 H 0.0162 0.5294 0.5591 0.060 Uiso 0.50 1 calc PR
N2 N -0.1302(6) 0.6531(5) 0.6456(8) 0.047(2) Uani 1 1 d DU
H2 H -0.2012 0.6759 0.5658 0.057 Uiso 0.50 1 calc PRD
C3 C -0.1223(8) 0.6939(5) 0.7949(10) 0.043(2) Uani 1 1 d U
H3 H -0.1928 0.7534 0.8287 0.052 Uiso 1 1 calc R
C4 C 0.0043(6) 0.6365(4) 0.8931(9) 0.049(2) Uani 1 1 d U
H4 H 0.0348 0.6472 1.0025 0.059 Uiso 1 1 calc R
C5 C 0.0753(8) 0.5584(5) 0.7877(10) 0.048(2) Uani 1 1 d U
H5 H 0.1667 0.5062 0.8158 0.057 Uiso 1 1 calc R

loop_
_atom_site_aniso_label
_atom_site_aniso_U_11
_atom_site_aniso_U_22
_atom_site_aniso_U_33
_atom_site_aniso_U_23
_atom_site_aniso_U_13
_atom_site_aniso_U_12
N1 0.050(2) 0.047(5) 0.054(7) -0.0080(18) -0.003(3) 0.001(2)
N2 0.052(2) 0.052(5) 0.038(8) 0.004(2) -0.007(3) 0.000(2)
C3 0.048(3) 0.036(5) 0.045(8) -0.004(3) -0.008(3) -0.003(3)
C4 0.041(3) 0.046(6) 0.062(9) -0.001(2) -0.009(3) -0.003(3)
C5 0.040(3) 0.044(6) 0.059(8) -0.003(3) 0.001(3) 0.004(2)

loop_
_atom_type_symbol
_atom_type_description
_atom_type_scat_dispersion_real
_atom_type_scat_dispersion_imag
_atom_type_scat_source
C C 0.0033 0.0016 'International Tables Vol C Tables 4.2.6.8 and 6.1.1.4'
H H 0.0000 0.0000 'International Tables Vol C Tables 4.2.6.8 and 6.1.1.4'
N N 0.0061 0.0033 'International Tables Vol C Tables 4.2.6.8 and 6.1.1.4'

loop_
_geom_angle_atom_site_label_1
_geom_angle_atom_site_label_2
_geom_angle_atom_site_label_3
_geom_angle
C5 N1 N2 108.8(4)
C5 N1 H1 125.6
N2 N1 H1 125.6
C3 N2 N1 107.3(6)
C3 N2 H2 126.4
N1 N2 H2 126.4
N2 C3 C4 111.0(6)
N2 C3 H3 124.5
C4 C3 H3 124.5
C3 C4 C5 102.9(7)
C3 C4 H4 128.6
C5 C4 H4 128.6
N1 C5 C4 110.0(5)
N1 C5 H5 125.0
C4 C5 H5 125.0

loop_
_geom_bond_atom_site_label_1
_geom_bond_atom_site_label_2
_geom_bond_distance
N1 C5 1.318(8)
N1 N2 1.348(6)
N1 H1 0.8600
N2 C3 1.328(9)
N2 H2 0.8600
C3 C4 1.379(9)
C3 H3 0.9300
C4 C5 1.394(8)
C4 H4 0.9300
C5 H5 0.9300
